data_1529965
loop_
_publ_author_name
'Ganne, M.'
'Boumaza, A.'
'Dion, M.'

_publ_section_title
;
 Le bronze rouge Tl0.33 Mo O3: structure et proprietes physiques
;
_journal_name_full
;
Comptes Rendus Hebdomadaires des Seances de l'Academie des Sciences, Serie C, 
Sciences Chimiques (1966-)
;
_journal_page_first 635
_journal_page_last 640
_journal_volume 302
_journal_year 1986
_chemical_formula_sum 'Mo O3 Tl0.33'
_chemical_name_systematic 'Tl0.33 Mo O3'
_space_group_IT_number 12
_symmetry_space_group_name_Hall '-C 2y'
_symmetry_space_group_name_H-M 'C 1 2/m 1'
_cell_angle_alpha 90
_cell_angle_beta 93.09
_cell_angle_gamma 90
_cell_formula_units_Z 12
_cell_length_a 14.541
_cell_length_b 7.78
_cell_length_c 6.414
_cell_volume 724.554
_citation_journal_id_ASTM CHDCAQ
_cod_data_source_file Ganne_CHDCAQ_1986_1246.cif
_cod_data_source_block Mo1O3Tl0.33
_cod_original_cell_volume 724.5544
_cod_original_formula_sum 'Mo1 O3 Tl0.33'
_cod_database_code 1529965

loop_
_symmetry_equiv_pos_as_xyz
x,y,z
-x,y,-z
-x,-y,-z
x,-y,z
x+1/2,y+1/2,z
-x+1/2,y+1/2,-z
-x+1/2,-y+1/2,-z
x+1/2,-y+1/2,z

loop_
_atom_site_label
_atom_site_type_symbol
_atom_site_fract_x
_atom_site_fract_y
_atom_site_fract_z
_atom_site_occupancy
_atom_site_U_iso_or_equiv
O2 O-2 0.2227 0 0.522 1 0.0
O1 O-2 0 0.2591 0 1 0.0
Tl1 Tl 0.31508 0 0.17448 1 0.0
O7 O-2 0.0817 0.2377 0.5913 1 0.0
O6 O-2 0.1701 0.2564 0.2109 1 0.0
O5 O-2 0.0379 0 0.3106 1 0.0
Mo2 Mo+6 0.0583 0.26065 0.26912 1 0.0
O3 O-2 0.1484 0 0.901 1 0.0
Mo1 Mo+6 0.12008 0 0.6412 1 0.0
O4 O-2 0.5406 0 0.293 1 0.0
